data_7708297
loop_
_publ_author_name
'Korchagin, D. V.'
'Gureev, Ya. E.'
'Yureva, E. A.'
'Shilov, G. V.'
'Akimov, A. V.'
'Misochko, E. Ya.'
'Morgunov, R. B.'
'Zakharov, K. V.'
'Vasiliev, A. N.'
'Palii, A. V.'
'Lohmiller, T.'
'Holldack, K.'
'Aldoshin, S. M.'

_publ_section_title
;
 Field-induced single-ion magnet based on a quasi-octahedral Co(ii)
 complex with mixed sulfur--oxygen coordination environment
;
_journal_name_full 'Dalton Transactions'
_journal_paper_doi 10.1039/D1DT02413B
_journal_year 2021
_chemical_formula_moiety 'C8 H8 Co O8 S2, C4 H12 N2, 2(H2 O)'
_chemical_formula_sum 'C12 H24 Co N2 O10 S2'
_chemical_formula_weight 479.38
_space_group_crystal_system monoclinic
_space_group_IT_number 14
_space_group_name_Hall '-P 2yn'
_space_group_name_H-M_alt 'P 1 21/n 1'
_atom_sites_solution_hydrogens difmap
_atom_sites_solution_primary direct
_atom_sites_solution_secondary difmap
_audit_creation_method SHELXL-2018/3
_audit_update_record
;
2021-09-06 deposited with the CCDC.	2021-09-06 downloaded from the CCDC.
;
_cell_angle_alpha 90
_cell_angle_beta 97.765(6)
_cell_angle_gamma 90
_cell_formula_units_Z 4
_cell_length_a 9.1095(8)
_cell_length_b 9.0580(6)
_cell_length_c 22.1933(15)
_cell_measurement_reflns_used 3874
_cell_measurement_temperature 150.0(1)
_cell_measurement_theta_max 29.1716
_cell_measurement_theta_min 2.7733
_cell_volume 1814.5(2)
_computing_cell_refinement 'CrysAlis RED, Oxford Diffraction Ltd.'
_computing_data_collection 'CrysAlis CCD, Oxford Diffraction Ltd.'
_computing_data_reduction 'CrysAlis RED, Oxford Diffraction Ltd.'
_computing_molecular_graphics 'XP program, SheXTL (BrukerAXS)'
_computing_publication_material 'WinGX publication routines (Farrugia, 2018)'
_computing_structure_refinement 'SHELXL-2018/3 (Sheldrick, 2018)'
_computing_structure_solution 'SIR92 (Giacovazzo et al, 1992)'
_diffrn_ambient_temperature 150.0(1)
_diffrn_measured_fraction_theta_full 0.999
_diffrn_measured_fraction_theta_max 0.999
_diffrn_measurement_device_type 'Xcalibur, Eos'
_diffrn_measurement_method '\w scans'
_diffrn_radiation_monochromator graphite
_diffrn_radiation_type MoK\a
_diffrn_radiation_wavelength 0.71073
_diffrn_reflns_av_R_equivalents 0.0269
_diffrn_reflns_av_unetI/netI 0.0403
_diffrn_reflns_Laue_measured_fraction_full 0.999
_diffrn_reflns_Laue_measured_fraction_max 0.999
_diffrn_reflns_limit_h_max 11
_diffrn_reflns_limit_h_min -10
_diffrn_reflns_limit_k_max 11
_diffrn_reflns_limit_k_min -6
_diffrn_reflns_limit_l_max 20
_diffrn_reflns_limit_l_min -27
_diffrn_reflns_number 7714
_diffrn_reflns_point_group_measured_fraction_full 0.999
_diffrn_reflns_point_group_measured_fraction_max 0.999
_diffrn_reflns_theta_full 25.242
_diffrn_reflns_theta_max 26.319
_diffrn_reflns_theta_min 2.914
_diffrn_source 'Enhance (Mo) X-ray Source'
_exptl_absorpt_coefficient_mu 1.233
_exptl_absorpt_correction_T_max 1.00000
_exptl_absorpt_correction_T_min 0.91635
_exptl_absorpt_correction_type multi-scan
_exptl_absorpt_process_details
;
CrysAlisPro, Agilent Technologies,
Version 1.171.36.20 (release 27-06-2012 CrysAlis171 .NET)
(compiled Jul 11 2012,15:38:31)
Empirical absorption correction using spherical harmonics,
 implemented in SCALE3 ABSPACK scaling algorithm.
;
_exptl_crystal_colour 'pale violet'
_exptl_crystal_density_diffrn 1.755
_exptl_crystal_description plate
_exptl_crystal_F_000 996
_exptl_crystal_preparation 'Magnetic properties'
_exptl_crystal_size_max 0.2
_exptl_crystal_size_mid 0.2
_exptl_crystal_size_min 0.05
_refine_diff_density_max 0.432
_refine_diff_density_min -0.421
_refine_diff_density_rms 0.077
_refine_ls_extinction_method none
_refine_ls_goodness_of_fit_ref 1.066
_refine_ls_hydrogen_treatment mixed
_refine_ls_matrix_type full
_refine_ls_number_parameters 276
_refine_ls_number_reflns 3690
_refine_ls_number_restraints 0
_refine_ls_restrained_S_all 1.066
_refine_ls_R_factor_all 0.0419
_refine_ls_R_factor_gt 0.0331
_refine_ls_shift/su_max 0.001
_refine_ls_shift/su_mean 0.000
_refine_ls_structure_factor_coef Fsqd
_refine_ls_weighting_details 'w=1/[\s^2^(Fo^2^)+(0.0282P)^2^+1.0043P] where P=(Fo^2^+2Fc^2^)/3'
_refine_ls_weighting_scheme calc
_refine_ls_wR_factor_gt 0.0726
_refine_ls_wR_factor_ref 0.0762
_reflns_Friedel_coverage 0.000
_reflns_number_gt 3164
_reflns_number_total 3690
_reflns_threshold_expression 'I > 2\s(I)'
_cod_data_source_file d1dt02413b2.cif
_cod_data_source_block I
_cod_original_sg_symbol_H-M 'P 21/n'
_cod_database_code 7708297
_shelx_shelxl_version_number 2018/3
_shelx_space_group_comment
;
The symmetry employed for this shelxl refinement is uniquely defined
by the following loop, which should always be used as a source of
symmetry information in preference to the above space-group names.
They are only intended as comments.
;

loop_
_space_group_symop_operation_xyz
'x, y, z'
'-x+1/2, y+1/2, -z+1/2'
'-x, -y, -z'
'x-1/2, -y-1/2, z-1/2'

loop_
_atom_site_label
_atom_site_type_symbol
_atom_site_fract_x
_atom_site_fract_y
_atom_site_fract_z
_atom_site_U_iso_or_equiv
_atom_site_adp_type
_atom_site_occupancy
_atom_site_site_symmetry_order
_atom_site_calc_flag
_atom_site_refinement_flags_posn
_atom_site_refinement_flags_adp
_atom_site_refinement_flags_occupancy
_atom_site_disorder_assembly
_atom_site_disorder_group
Co1 Co 0.49721(3) 0.65553(4) 0.24299(2) 0.00944(10) Uani 1 1 d . . . . .
S1 S 0.54369(6) 0.38592(6) 0.24448(2) 0.01059(13) Uani 1 1 d . . . . .
S2 S 0.45099(6) 0.92556(6) 0.24344(2) 0.01117(14) Uani 1 1 d . . . . .
O1 O 0.37737(18) 0.60234(17) 0.31234(7) 0.0127(4) Uani 1 1 d . . . . .
O2 O 0.32580(18) 0.60131(17) 0.17754(7) 0.0131(4) Uani 1 1 d . . . . .
O3 O 0.66626(18) 0.70749(17) 0.31009(7) 0.0130(4) Uani 1 1 d . . . . .
O4 O 0.62195(18) 0.71229(17) 0.17549(7) 0.0133(4) Uani 1 1 d . . . . .
O5 O 0.30910(19) 0.44637(18) 0.38011(7) 0.0165(4) Uani 1 1 d . . . . .
O6 O 0.20813(19) 0.44133(18) 0.11244(7) 0.0155(4) Uani 1 1 d . . . . .
O7 O 0.78776(19) 0.86642(18) 0.37426(7) 0.0147(4) Uani 1 1 d . . . . .
O8 O 0.6892(2) 0.87087(18) 0.10835(7) 0.0164(4) Uani 1 1 d . . . . .
C1 C 0.3747(3) 0.4761(3) 0.33531(10) 0.0112(5) Uani 1 1 d . . . . .
C2 C 0.4559(3) 0.3477(3) 0.31082(10) 0.0123(5) Uani 1 1 d . . . . .
H2A H 0.385904 0.267717 0.301166 0.015 Uiso 1 1 calc R U . . .
H2B H 0.531047 0.313255 0.342883 0.015 Uiso 1 1 calc R U . . .
C3 C 0.3039(3) 0.4721(3) 0.15639(10) 0.0119(5) Uani 1 1 d . . . . .
C4 C 0.4004(3) 0.3438(3) 0.18245(10) 0.0130(5) Uani 1 1 d . . . . .
H4A H 0.446983 0.300692 0.149780 0.016 Uiso 1 1 calc R U . . .
H4B H 0.336347 0.269006 0.196234 0.016 Uiso 1 1 calc R U . . .
C5 C 0.6882(3) 0.8358(3) 0.33117(9) 0.0108(5) Uani 1 1 d . . . . .
C6 C 0.5895(3) 0.9641(3) 0.30754(10) 0.0138(5) Uani 1 1 d . . . . .
H6A H 0.652157 1.043177 0.296261 0.017 Uiso 1 1 calc R U . . .
H6B H 0.539634 1.000127 0.340592 0.017 Uiso 1 1 calc R U . . .
C7 C 0.6258(3) 0.8398(3) 0.15345(10) 0.0108(5) Uani 1 1 d . . . . .
C8 C 0.5466(3) 0.9680(3) 0.17957(10) 0.0127(5) Uani 1 1 d . . . . .
H8A H 0.475325 1.008592 0.147400 0.015 Uiso 1 1 calc R U . . .
H8B H 0.618988 1.044505 0.191878 0.015 Uiso 1 1 calc R U . . .
N1 N 0.7047(2) 0.8018(2) 0.54997(9) 0.0131(4) Uani 1 1 d . . . . .
N2 N 0.7860(2) 0.6354(2) 0.44969(9) 0.0140(4) Uani 1 1 d . . . . .
C9 C 0.8593(3) 0.8058(3) 0.53463(10) 0.0136(5) Uani 1 1 d . . . . .
H9A H 0.928334 0.821216 0.571369 0.016 Uiso 1 1 calc R U . . .
H9B H 0.869636 0.887387 0.507191 0.016 Uiso 1 1 calc R U . . .
C10 C 0.8951(3) 0.6624(3) 0.50496(10) 0.0144(5) Uani 1 1 d . . . . .
H10A H 0.994293 0.667065 0.493754 0.017 Uiso 1 1 calc R U . . .
H10B H 0.891818 0.581588 0.533443 0.017 Uiso 1 1 calc R U . . .
C11 C 0.6303(3) 0.6348(3) 0.46375(11) 0.0164(5) Uani 1 1 d . . . . .
H11A H 0.616432 0.551794 0.490013 0.020 Uiso 1 1 calc R U . . .
H11B H 0.562697 0.623087 0.426369 0.020 Uiso 1 1 calc R U . . .
C12 C 0.5952(3) 0.7771(3) 0.49480(10) 0.0150(5) Uani 1 1 d . . . . .
H12A H 0.598193 0.859165 0.466922 0.018 Uiso 1 1 calc R U . . .
H12B H 0.496264 0.771677 0.506188 0.018 Uiso 1 1 calc R U . . .
O1W O 0.2249(2) 0.6697(2) 0.45178(9) 0.0252(5) Uani 1 1 d . . . . .
H5 H 0.243(4) 0.755(5) 0.4447(16) 0.058(13) Uiso 1 1 d . . . . .
H6 H 0.254(4) 0.611(4) 0.4252(15) 0.039(10) Uiso 1 1 d . . . . .
O2W O 0.2684(3) 0.8958(3) 0.55106(9) 0.0380(6) Uani 1 1 d . . . . .
H7 H 0.242(4) 0.954(4) 0.5782(14) 0.038(10) Uiso 1 1 d . . . . .
H8 H 0.247(5) 0.807(5) 0.5610(17) 0.069(14) Uiso 1 1 d . . . . .
H1 H 0.695(3) 0.723(4) 0.5746(14) 0.039(9) Uiso 1 1 d . . . . .
H2 H 0.683(3) 0.894(4) 0.5697(13) 0.036(9) Uiso 1 1 d . . . . .
H3 H 0.796(4) 0.714(4) 0.4216(15) 0.049(10) Uiso 1 1 d . . . . .
H4 H 0.808(3) 0.544(3) 0.4329(12) 0.023(7) Uiso 1 1 d . . . . .

loop_
_atom_site_aniso_label
_atom_site_aniso_U_11
_atom_site_aniso_U_22
_atom_site_aniso_U_33
_atom_site_aniso_U_23
_atom_site_aniso_U_13
_atom_site_aniso_U_12
Co1 0.01057(17) 0.00807(17) 0.00982(17) 0.00081(12) 0.00187(12) -0.00118(13)
S1 0.0094(3) 0.0112(3) 0.0114(3) 0.0006(2) 0.0022(2) 0.0010(2)
S2 0.0097(3) 0.0116(3) 0.0123(3) 0.0004(2) 0.0017(2) 0.0011(2)
O1 0.0146(9) 0.0090(8) 0.0156(8) 0.0009(6) 0.0058(6) -0.0009(7)
O2 0.0155(9) 0.0085(8) 0.0142(8) 0.0003(6) -0.0016(6) 0.0005(7)
O3 0.0136(9) 0.0099(8) 0.0150(8) -0.0001(6) -0.0002(6) -0.0007(7)
O4 0.0189(9) 0.0090(8) 0.0130(8) 0.0016(6) 0.0062(6) 0.0000(7)
O5 0.0231(10) 0.0150(9) 0.0132(8) 0.0021(7) 0.0092(7) -0.0010(8)
O6 0.0181(9) 0.0138(9) 0.0131(8) 0.0010(7) -0.0038(7) -0.0022(7)
O7 0.0174(10) 0.0140(9) 0.0116(8) 0.0014(7) -0.0026(7) -0.0016(7)
O8 0.0231(10) 0.0131(9) 0.0149(8) 0.0029(7) 0.0095(7) 0.0002(8)
C1 0.0107(12) 0.0128(12) 0.0094(11) -0.0021(9) -0.0008(9) -0.0024(10)
C2 0.0140(12) 0.0117(12) 0.0114(11) 0.0017(9) 0.0027(9) -0.0003(10)
C3 0.0112(12) 0.0143(12) 0.0111(11) 0.0023(9) 0.0049(9) -0.0012(10)
C4 0.0155(13) 0.0095(11) 0.0136(11) -0.0013(9) 0.0004(9) 0.0008(10)
C5 0.0117(12) 0.0128(12) 0.0088(11) 0.0024(9) 0.0043(9) -0.0011(10)
C6 0.0150(13) 0.0121(12) 0.0141(12) -0.0016(9) 0.0015(9) 0.0005(10)
C7 0.0099(12) 0.0128(12) 0.0094(11) 0.0005(9) -0.0004(8) -0.0021(10)
C8 0.0140(12) 0.0103(12) 0.0139(11) 0.0027(9) 0.0024(9) 0.0008(10)
N1 0.0154(11) 0.0129(11) 0.0113(10) 0.0002(8) 0.0032(8) 0.0003(9)
N2 0.0183(12) 0.0119(11) 0.0123(10) -0.0021(8) 0.0038(8) 0.0005(9)
C9 0.0133(13) 0.0143(13) 0.0128(11) -0.0013(9) -0.0003(9) -0.0012(10)
C10 0.0128(12) 0.0159(12) 0.0145(12) 0.0014(10) 0.0020(9) 0.0033(11)
C11 0.0153(13) 0.0162(13) 0.0173(12) -0.0027(10) 0.0008(9) -0.0029(11)
C12 0.0148(13) 0.0163(13) 0.0135(12) -0.0016(10) -0.0001(9) 0.0012(10)
O1W 0.0367(13) 0.0159(10) 0.0251(11) -0.0017(9) 0.0119(9) 0.0019(10)
O2W 0.0740(18) 0.0183(11) 0.0257(11) -0.0046(9) 0.0220(11) -0.0100(12)

loop_
_atom_type_symbol
_atom_type_description
_atom_type_scat_dispersion_real
_atom_type_scat_dispersion_imag
_atom_type_scat_source
C C 0.0033 0.0016 'International Tables Vol C Tables 4.2.6.8 and 6.1.1.4'
H H 0.0000 0.0000 'International Tables Vol C Tables 4.2.6.8 and 6.1.1.4'
N N 0.0061 0.0033 'International Tables Vol C Tables 4.2.6.8 and 6.1.1.4'
O O 0.0106 0.0060 'International Tables Vol C Tables 4.2.6.8 and 6.1.1.4'
S S 0.1246 0.1234 'International Tables Vol C Tables 4.2.6.8 and 6.1.1.4'
Co Co 0.3494 0.9721 'International Tables Vol C Tables 4.2.6.8 and 6.1.1.4'

loop_
_geom_angle_atom_site_label_1
_geom_angle_atom_site_label_2
_geom_angle_atom_site_label_3
_geom_angle
_geom_angle_site_symmetry_1
_geom_angle_site_symmetry_3
_geom_angle_publ_flag
O2 Co1 O3 178.62(6) . . ?
O2 Co1 O1 92.50(6) . . ?
O3 Co1 O1 86.15(6) . . ?
O2 Co1 O4 89.24(6) . . ?
O3 Co1 O4 92.11(6) . . ?
O1 Co1 O4 178.20(6) . . ?
O2 Co1 S1 83.42(5) . . ?
O3 Co1 S1 96.11(5) . . ?
O1 Co1 S1 82.33(5) . . ?
O4 Co1 S1 98.36(5) . . ?
O2 Co1 S2 97.23(5) . . ?
O3 Co1 S2 83.22(5) . . ?
O1 Co1 S2 96.90(5) . . ?
O4 Co1 S2 82.40(5) . . ?
S1 Co1 S2 179.02(2) . . ?
C2 S1 C4 103.15(11) . . ?
C2 S1 Co1 96.10(8) . . ?
C4 S1 Co1 95.38(8) . . ?
C8 S2 C6 102.61(11) . . ?
C8 S2 Co1 96.14(8) . . ?
C6 S2 Co1 95.32(8) . . ?
C1 O1 Co1 123.95(15) . . ?
C3 O2 Co1 123.52(15) . . ?
C5 O3 Co1 123.29(15) . . ?
C7 O4 Co1 123.95(15) . . ?
O1 C1 O5 123.7(2) . . ?
O1 C1 C2 121.1(2) . . ?
O5 C1 C2 115.2(2) . . ?
C1 C2 S1 115.93(16) . . ?
C1 C2 H2A 108.3 . . ?
S1 C2 H2A 108.3 . . ?
C1 C2 H2B 108.3 . . ?
S1 C2 H2B 108.3 . . ?
H2A C2 H2B 107.4 . . ?
O6 C3 O2 123.6(2) . . ?
O6 C3 C4 115.7(2) . . ?
O2 C3 C4 120.7(2) . . ?
C3 C4 S1 116.67(16) . . ?
C3 C4 H4A 108.1 . . ?
S1 C4 H4A 108.1 . . ?
C3 C4 H4B 108.1 . . ?
S1 C4 H4B 108.1 . . ?
H4A C4 H4B 107.3 . . ?
O7 C5 O3 123.3(2) . . ?
O7 C5 C6 115.2(2) . . ?
O3 C5 C6 121.4(2) . . ?
C5 C6 S2 116.29(16) . . ?
C5 C6 H6A 108.2 . . ?
S2 C6 H6A 108.2 . . ?
C5 C6 H6B 108.2 . . ?
S2 C6 H6B 108.2 . . ?
H6A C6 H6B 107.4 . . ?
O8 C7 O4 123.9(2) . . ?
O8 C7 C8 115.2(2) . . ?
O4 C7 C8 120.9(2) . . ?
C7 C8 S2 116.14(16) . . ?
C7 C8 H8A 108.3 . . ?
S2 C8 H8A 108.3 . . ?
C7 C8 H8B 108.3 . . ?
S2 C8 H8B 108.3 . . ?
H8A C8 H8B 107.4 . . ?
C12 N1 C9 111.34(18) . . ?
C12 N1 H1 106(2) . . ?
C9 N1 H1 109(2) . . ?
C12 N1 H2 110.3(18) . . ?
C9 N1 H2 109.4(18) . . ?
H1 N1 H2 111(3) . . ?
C10 N2 C11 112.03(18) . . ?
C10 N2 H3 108(2) . . ?
C11 N2 H3 109(2) . . ?
C10 N2 H4 108.5(16) . . ?
C11 N2 H4 109.5(17) . . ?
H3 N2 H4 111(2) . . ?
N1 C9 C10 110.1(2) . . ?
N1 C9 H9A 109.6 . . ?
C10 C9 H9A 109.6 . . ?
N1 C9 H9B 109.6 . . ?
C10 C9 H9B 109.6 . . ?
H9A C9 H9B 108.2 . . ?
N2 C10 C9 109.9(2) . . ?
N2 C10 H10A 109.7 . . ?
C9 C10 H10A 109.7 . . ?
N2 C10 H10B 109.7 . . ?
C9 C10 H10B 109.7 . . ?
H10A C10 H10B 108.2 . . ?
N2 C11 C12 110.9(2) . . ?
N2 C11 H11A 109.5 . . ?
C12 C11 H11A 109.5 . . ?
N2 C11 H11B 109.5 . . ?
C12 C11 H11B 109.5 . . ?
H11A C11 H11B 108.0 . . ?
N1 C12 C11 110.1(2) . . ?
N1 C12 H12A 109.6 . . ?
C11 C12 H12A 109.6 . . ?
N1 C12 H12B 109.6 . . ?
C11 C12 H12B 109.6 . . ?
H12A C12 H12B 108.2 . . ?
H5 O1W H6 111(3) . . ?
H7 O2W H8 107(3) . . ?

loop_
_geom_bond_atom_site_label_1
_geom_bond_atom_site_label_2
_geom_bond_distance
_geom_bond_site_symmetry_2
_geom_bond_publ_flag
Co1 O2 2.0437(16) . ?
Co1 O3 2.0471(16) . ?
Co1 O1 2.0607(15) . ?
Co1 O4 2.0639(16) . ?
Co1 S1 2.4780(7) . ?
Co1 S2 2.4822(7) . ?
S1 C2 1.801(2) . ?
S1 C4 1.805(2) . ?
S2 C8 1.803(2) . ?
S2 C6 1.803(2) . ?
O1 C1 1.253(3) . ?
O2 C3 1.267(3) . ?
O3 C5 1.258(3) . ?
O4 C7 1.256(3) . ?
O5 C1 1.256(3) . ?
O6 C3 1.249(3) . ?
O7 C5 1.257(3) . ?
O8 C7 1.254(3) . ?
C1 C2 1.518(3) . ?
C2 H2A 0.9700 . ?
C2 H2B 0.9700 . ?
C3 C4 1.523(3) . ?
C4 H4A 0.9700 . ?
C4 H4B 0.9700 . ?
C5 C6 1.519(3) . ?
C6 H6A 0.9700 . ?
C6 H6B 0.9700 . ?
C7 C8 1.523(3) . ?
C8 H8A 0.9700 . ?
C8 H8B 0.9700 . ?
N1 C12 1.488(3) . ?
N1 C9 1.494(3) . ?
N1 H1 0.91(3) . ?
N1 H2 0.98(3) . ?
N2 C10 1.491(3) . ?
N2 C11 1.493(3) . ?
N2 H3 0.96(3) . ?
N2 H4 0.94(3) . ?
C9 C10 1.512(3) . ?
C9 H9A 0.9700 . ?
C9 H9B 0.9700 . ?
C10 H10A 0.9700 . ?
C10 H10B 0.9700 . ?
C11 C12 1.516(3) . ?
C11 H11A 0.9700 . ?
C11 H11B 0.9700 . ?
C12 H12A 0.9700 . ?
C12 H12B 0.9700 . ?
O1W H5 0.81(4) . ?
O1W H6 0.86(3) . ?
O2W H7 0.86(3) . ?
O2W H8 0.86(4) . ?
